data_4079575
loop_
_publ_author_name
'Lai, Yu-Ying'
'Bornand, Marc'
'Chen, Peter'

_publ_section_title
;
 Homogeneous Model Complexes for Supported Rhenia Metathesis Catalysts
;
_journal_issue 21
_journal_name_full Organometallics
_journal_page_first 7558
_journal_paper_doi 10.1021/om300852s
_journal_volume 31
_journal_year 2012
_chemical_compound_source 'LOC ETH Zurich'
_chemical_formula_moiety 'C24 H11 B F18 O , 2 ( C4 H8 O ) '
_chemical_formula_structural 'C32 H25 B F18 O3 '
_chemical_formula_sum 'C32 H27 B F18 O3'
_chemical_formula_weight 812.340
_chemical_name_systematic
;
 ?
;
_space_group_IT_number 144
_symmetry_cell_setting hexagonal
_symmetry_space_group_name_Hall 'P 31'
_symmetry_space_group_name_H-M 'P 31'
_atom_sites_solution_primary direct
_atom_sites_solution_secondary difmap
_audit_creation_method maXus
_cell_angle_alpha 90.00
_cell_angle_beta 90.00
_cell_angle_gamma 120.00
_cell_formula_units_Z 3
_cell_length_a 14.4884(5)
_cell_length_b 14.4884(5)
_cell_length_c 14.8018(8)
_cell_measurement_reflns_used 6422
_cell_measurement_temperature 223
_cell_measurement_theta_max 26.022
_cell_measurement_theta_min 2.753
_cell_volume 2690.8(2)
_computing_cell_refinement 'HKL Scalepack (Otwinowski & Minor 1997)'
_computing_data_collection KappaCCD
_computing_data_reduction 'Denzo and Scalepak (Otwinowski & Minor, 1997)'
_computing_structure_refinement 'SHELXL-97 (Sheldrick, 1997)'
_computing_structure_solution 'SIR97(Altomare et al., J. Appl. Cryst.,1999)'
_diffrn_measured_fraction_theta_full 0.994
_diffrn_measured_fraction_theta_max 0.994
_diffrn_measurement_device KappaCCD
_diffrn_measurement_method CCD
_diffrn_orient_matrix_type X=UH
_diffrn_orient_matrix_UB_11 -0.02731
_diffrn_orient_matrix_UB_12 -0.04653
_diffrn_orient_matrix_UB_13 -0.05866
_diffrn_orient_matrix_UB_21 -0.01109
_diffrn_orient_matrix_UB_22 -0.07788
_diffrn_orient_matrix_UB_23 0.01279
_diffrn_orient_matrix_UB_31 -0.06342
_diffrn_orient_matrix_UB_32 0.01228
_diffrn_orient_matrix_UB_33 0.01978
_diffrn_radiation_source 'fine-focus sealed tube'
_diffrn_radiation_type ' MoK\a'
_diffrn_radiation_wavelength_id all
_diffrn_reflns_av_R_equivalents 0.047
_diffrn_reflns_limit_h_max 15
_diffrn_reflns_limit_h_min -16
_diffrn_reflns_limit_k_max 15
_diffrn_reflns_limit_k_min -17
_diffrn_reflns_limit_l_max 17
_diffrn_reflns_limit_l_min -15
_diffrn_reflns_number 8435
_diffrn_reflns_theta_full 26.00
_diffrn_reflns_theta_max 26.00
_diffrn_reflns_theta_min 2.81
_exptl_absorpt_coefficient_mu 0.158
_exptl_absorpt_correction_type none
_exptl_crystal_colour Colourless
_exptl_crystal_density_diffrn 1.504
_exptl_crystal_density_method 'not measured'
_exptl_crystal_description plate
_exptl_crystal_F_000 1230.0
_exptl_crystal_size_max .26
_exptl_crystal_size_mid .22
_exptl_crystal_size_min .05
_refine_diff_density_max 0.424
_refine_diff_density_min -0.284
_refine_diff_density_rms 0.061
_refine_ls_abs_structure_details 'Flack H D (1983), Acta Cryst. A39, 876-881'
_refine_ls_abs_structure_Flack 0.7(12)
_refine_ls_extinction_method none
_refine_ls_goodness_of_fit_ref 1.459
_refine_ls_hydrogen_treatment constr
_refine_ls_matrix_type full
_refine_ls_number_parameters 487
_refine_ls_number_reflns 6173
_refine_ls_number_restraints 1
_refine_ls_restrained_S_all 1.459
_refine_ls_R_factor_all 0.1229
_refine_ls_R_factor_gt 0.0909
_refine_ls_shift/su_max 0.002
_refine_ls_shift/su_mean 0.000
_refine_ls_structure_factor_coef Fsqd
_refine_ls_weighting_details 'calc w=1/[\s^2^(Fo^2^)+ (0.1000P)^2^+0.0000P] where P=(Fo^2^+2Fc^2^)/3'
_refine_ls_weighting_scheme calc
_refine_ls_wR_factor_gt 0.2249
_refine_ls_wR_factor_ref 0.2505
_reflns_number_gt 4362
_reflns_number_total 6173
_reflns_threshold_expression >2sigma(I)
_cod_data_source_file om300852s_si_002.cif
_cod_data_source_block global
_cod_depositor_comments
;
The following automatic conversions were performed:

'_symmetry_cell_setting' value 'Hexagonal' changed to 'hexagonal'
according to /home/saulius/struct/CIF-dictionaries/cif_core.dic
dictionary named 'cif_core.dic' version 2.4.2 from 2011-04-26.

Automatic conversion script
Id: cif_fix_values 1891 2012-01-12 08:04:46Z andrius 
;
_cod_original_sg_symbol_H-M 'P 31          '
_cod_original_formula_sum 'C32 H27 B F18 O3 '
_cod_database_code 4079575

loop_
_symmetry_equiv_pos_as_xyz
+X,+Y,+Z
'-Y,+X-Y,+Z+ 1/3'
'-X+Y,-X,+Z+ 2/3'

loop_
_atom_site_label
_atom_site_type_symbol
_atom_site_fract_x
_atom_site_fract_y
_atom_site_fract_z
_atom_site_U_iso_or_equiv
_atom_site_adp_type
_atom_site_occupancy
_atom_site_symmetry_multiplicity
_atom_site_calc_flag
_atom_site_refinement_flags
F9 F 0.0509(5) -0.0887(4) 1.0847(4) 0.123(2) Uani 1 1 d .
F10 F -0.0473(4) -0.0236(5) 1.0775(5) 0.134(2) Uani 1 1 d .
F11 F -0.0054(5) -0.0541(4) 1.2073(3) 0.138(3) Uani 1 1 d .
F13 F 0.3218(4) 0.2280(3) 1.3493(3) 0.0855(13) Uani 1 1 d .
F14 F 0.4180(4) 0.3732(4) 1.2784(3) 0.0979(15) Uani 1 1 d .
F15 F 0.2651(5) 0.3350(4) 1.3308(3) 0.1011(15) Uani 1 1 d .
F23 F -0.0135(8) 0.3043(10) 0.7604(8) 0.221(6) Uani 1 1 d .
F24 F -0.0772(6) 0.3225(15) 0.8639(7) 0.288(9) Uani 1 1 d .
F25 F -0.0127(10) 0.4406(7) 0.7872(10) 0.250(7) Uani 1 1 d .
F27 F 0.2396(9) 0.6538(6) 1.0752(6) 0.204(5) Uani 1 1 d .
F28 F 0.2873(8) 0.7260(4) 0.9587(7) 0.181(4) Uani 1 1 d .
F29 F 0.3847(6) 0.6916(6) 1.0273(10) 0.243(7) Uani 1 1 d .
F37 F 0.5787(4) 0.6238(8) 0.7512(7) 0.216(6) Uani 1 1 d .
F38 F 0.6757(10) 0.7041(5) 0.8548(6) 0.205(5) Uani 1 1 d .
F39 F 0.7270(4) 0.6344(4) 0.7680(4) 0.1122(18) Uani 1 1 d .
F41 F 0.6185(4) 0.2603(6) 1.0316(7) 0.183(4) Uani 1 1 d .
F42 F 0.7136(10) 0.4087(9) 1.0784(6) 0.214(5) Uani 1 1 d .
F43 F 0.7496(6) 0.3708(8) 0.9647(6) 0.170(4) Uani 1 1 d .
O44 O 0.2548(3) 0.2245(3) 0.8655(3) 0.0516(9) Uani 1 1 d .
O45 O 0.0644(11) 0.3693(12) 1.1509(12) 0.245(7) Uani 1 1 d .
O50 O 0.2884(5) 0.2978(6) 0.7060(4) 0.1038(19) Uani 1 1 d .
C2 C 0.2572(4) 0.2459(4) 1.0381(3) 0.0406(10) Uani 1 1 d .
C3 C 0.1671(4) 0.1440(4) 1.0438(4) 0.0507(12) Uani 1 1 d .
C4 C 0.1282(4) 0.0919(4) 1.1256(4) 0.0514(13) Uani 1 1 d .
C5 C 0.1785(4) 0.1393(4) 1.2051(4) 0.0515(13) Uani 1 1 d .
C6 C 0.2679(4) 0.2409(4) 1.2017(4) 0.0470(12) Uani 1 1 d .
C7 C 0.3051(4) 0.2918(4) 1.1197(4) 0.0453(11) Uani 1 1 d .
C8 C 0.0339(6) -0.0160(5) 1.1257(5) 0.0697(18) Uani 1 1 d .
C12 C 0.3181(5) 0.2930(5) 1.2889(4) 0.0635(15) Uani 1 1 d .
C16 C 0.2439(4) 0.3831(4) 0.9289(3) 0.0442(11) Uani 1 1 d .
C17 C 0.1504(4) 0.3470(5) 0.8807(4) 0.0534(13) Uani 1 1 d .
C18 C 0.1040(5) 0.4129(5) 0.8707(4) 0.0601(14) Uani 1 1 d .
C19 C 0.1502(5) 0.5128(5) 0.9089(4) 0.0629(15) Uani 1 1 d .
C20 C 0.2406(5) 0.5467(4) 0.9593(4) 0.0567(14) Uani 1 1 d .
C21 C 0.2877(4) 0.4829(4) 0.9689(4) 0.0476(12) Uani 1 1 d .
C22 C 0.0055(6) 0.3730(7) 0.8165(6) 0.0756(19) Uani 1 1 d .
C26 C 0.2918(6) 0.6548(5) 1.0044(6) 0.0737(19) Uani 1 1 d .
C30 C 0.4269(4) 0.3741(4) 0.9336(4) 0.0474(12) Uani 1 1 d .
C31 C 0.4793(4) 0.4654(4) 0.8790(4) 0.0488(12) Uani 1 1 d .
C32 C 0.5891(4) 0.5192(5) 0.8651(4) 0.0555(14) Uani 1 1 d .
C33 C 0.6517(5) 0.4838(5) 0.9084(4) 0.0611(15) Uani 1 1 d .
C34 C 0.6034(4) 0.3967(4) 0.9605(4) 0.0528(13) Uani 1 1 d .
C35 C 0.4931(4) 0.3435(4) 0.9750(4) 0.0496(12) Uani 1 1 d .
C36 C 0.6377(5) 0.6155(6) 0.8071(6) 0.076(2) Uani 1 1 d .
C40 C 0.6698(5) 0.3569(6) 1.0059(5) 0.0671(17) Uani 1 1 d .
C46 C -0.0256(13) 0.3825(13) 1.1127(13) 0.183(8) Uani 1 1 d .
C47 C -0.1157(7) 0.3105(7) 1.1653(8) 0.101(3) Uani 1 1 d .
C48 C -0.0940(4) 0.2337(4) 1.2038(4) 0.0480(12) Uani 1 1 d .
C49 C 0.0178(6) 0.2722(7) 1.2036(7) 0.095(3) Uani 1 1 d .
C51 C 0.2393(13) 0.3400(13) 0.6521(8) 0.145(5) Uani 1 1 d .
C52 C 0.3005(17) 0.3716(14) 0.5659(9) 0.171(6) Uani 1 1 d .
C53 C 0.3554(16) 0.280(2) 0.6509(10) 0.201(9) Uani 1 1 d .
B1 B 0.2985(5) 0.3089(4) 0.9450(4) 0.0428(12) Uani 1 1 d .
C54 C 0.3665(14) 0.325(2) 0.5657(9) 0.198(10) Uani 1 1 d .
H3 H 0.1303 0.1074 0.9898 0.061 Uiso 1 1 d R
H5 H 0.1517 0.1017 1.2611 0.062 Uiso 1 1 d R
H7 H 0.3665 0.3620 1.1210 0.054 Uiso 1 1 d R
H17 H 0.1164 0.2770 0.8546 0.064 Uiso 1 1 d R
H19 H 0.1188 0.5569 0.9005 0.075 Uiso 1 1 d R
H21 H 0.3524 0.5102 1.0032 0.057 Uiso 1 1 d R
H31 H 0.4393 0.4926 0.8487 0.059 Uiso 1 1 d R
H33 H 0.7276 0.5222 0.9003 0.073 Uiso 1 1 d R
H35 H 0.4639 0.2834 1.0151 0.060 Uiso 1 1 d R
H46A H -0.0088 0.4554 1.1167 0.220 Uiso 1 1 d R
H46B H -0.0331 0.3616 1.0503 0.220 Uiso 1 1 d R
H47A H -0.1261 0.3502 1.2122 0.121 Uiso 1 1 d R
H47B H -0.1784 0.2762 1.1282 0.121 Uiso 1 1 d R
H48A H -0.1202 0.2190 1.2648 0.058 Uiso 1 1 d R
H48B H -0.1289 0.1693 1.1689 0.058 Uiso 1 1 d R
H49A H 0.0361 0.2246 1.1740 0.114 Uiso 1 1 d R
H49B H 0.0474 0.2874 1.2635 0.114 Uiso 1 1 d R
H51A H 0.1666 0.2858 0.6419 0.174 Uiso 1 1 d R
H51B H 0.2411 0.4000 0.6815 0.174 Uiso 1 1 d R
H52A H 0.2521 0.3444 0.5158 0.206 Uiso 1 1 d R
H52B H 0.3411 0.4480 0.5625 0.206 Uiso 1 1 d R
H53A H 0.4239 0.3092 0.6792 0.241 Uiso 1 1 d R
H53B H 0.3253 0.2049 0.6427 0.241 Uiso 1 1 d R
H54A H 0.3463 0.2740 0.5179 0.238 Uiso 1 1 d R
H54B H 0.4387 0.3814 0.5567 0.238 Uiso 1 1 d R

loop_
_atom_site_aniso_label
_atom_site_aniso_U_11
_atom_site_aniso_U_22
_atom_site_aniso_U_33
_atom_site_aniso_U_23
_atom_site_aniso_U_13
_atom_site_aniso_U_12
F9 0.142(5) 0.059(2) 0.133(5) -0.032(3) 0.002(4) 0.023(3)
F10 0.078(3) 0.116(4) 0.143(5) 0.021(4) -0.028(3) -0.001(3)
F11 0.154(5) 0.080(3) 0.055(3) 0.003(2) 0.020(3) -0.035(3)
F13 0.114(3) 0.076(2) 0.056(2) 0.0059(18) -0.018(2) 0.040(2)
F14 0.082(3) 0.092(3) 0.060(3) -0.003(2) -0.011(2) -0.001(2)
F15 0.139(4) 0.117(4) 0.075(3) -0.038(2) -0.020(3) 0.085(3)
F23 0.176(7) 0.300(12) 0.264(11) -0.179(11) -0.156(8) 0.176(8)
F24 0.069(4) 0.50(2) 0.185(9) 0.067(12) -0.030(5) 0.058(7)
F25 0.273(12) 0.160(7) 0.355(15) -0.077(8) -0.244(13) 0.136(8)
F27 0.275(11) 0.116(5) 0.161(7) -0.047(5) 0.081(8) 0.052(6)
F28 0.253(9) 0.067(3) 0.225(9) -0.023(4) -0.061(7) 0.081(4)
F29 0.109(5) 0.105(4) 0.52(2) -0.158(8) -0.103(8) 0.058(4)
F37 0.068(3) 0.246(9) 0.265(10) 0.203(9) 0.004(4) 0.027(4)
F38 0.334(14) 0.078(4) 0.177(8) 0.051(4) 0.122(9) 0.085(6)
F39 0.092(3) 0.108(4) 0.130(4) 0.052(3) 0.056(3) 0.046(3)
F41 0.082(3) 0.124(5) 0.338(12) 0.098(6) -0.035(5) 0.049(3)
F42 0.311(12) 0.296(12) 0.169(8) -0.085(8) -0.152(9) 0.252(11)
F43 0.128(5) 0.273(9) 0.194(7) 0.101(7) 0.054(5) 0.163(6)
O44 0.058(2) 0.051(2) 0.045(2) -0.0037(15) 0.0052(16) 0.0265(17)
O45 0.148(9) 0.209(12) 0.299(18) 0.121(13) 0.040(10) 0.029(9)
O50 0.130(5) 0.163(6) 0.049(3) 0.030(3) 0.022(3) 0.096(5)
C2 0.046(3) 0.044(3) 0.043(3) 0.009(2) 0.009(2) 0.031(2)
C3 0.045(3) 0.048(3) 0.053(3) -0.006(2) 0.006(2) 0.019(2)
C4 0.055(3) 0.042(3) 0.050(3) 0.003(2) 0.006(2) 0.019(2)
C5 0.059(3) 0.052(3) 0.044(3) 0.002(2) 0.013(2) 0.028(3)
C6 0.056(3) 0.046(3) 0.042(3) 0.004(2) 0.004(2) 0.028(2)
C7 0.052(3) 0.040(2) 0.045(3) 0.001(2) 0.005(2) 0.024(2)
C8 0.084(5) 0.054(3) 0.053(4) -0.001(3) 0.007(3) 0.021(3)
C12 0.077(4) 0.064(4) 0.046(4) -0.002(3) -0.006(3) 0.032(3)
C16 0.049(3) 0.046(3) 0.046(3) 0.006(2) 0.011(2) 0.030(2)
C17 0.050(3) 0.066(3) 0.051(3) 0.008(3) 0.002(2) 0.034(3)
C18 0.068(4) 0.071(4) 0.053(3) 0.009(3) 0.004(3) 0.044(3)
C19 0.073(4) 0.073(4) 0.065(4) 0.008(3) 0.007(3) 0.054(3)
C20 0.057(3) 0.050(3) 0.070(4) 0.005(3) 0.012(3) 0.032(3)
C21 0.039(2) 0.054(3) 0.052(3) 0.003(2) 0.003(2) 0.025(2)
C22 0.064(4) 0.092(5) 0.088(5) -0.018(4) -0.023(4) 0.051(4)
C26 0.063(4) 0.059(4) 0.107(6) -0.004(4) -0.003(4) 0.036(3)
C30 0.049(3) 0.051(3) 0.046(3) -0.001(2) -0.001(2) 0.028(2)
C31 0.044(3) 0.054(3) 0.054(3) 0.008(2) 0.005(2) 0.029(2)
C32 0.048(3) 0.074(4) 0.053(3) 0.015(3) 0.012(2) 0.037(3)
C33 0.054(3) 0.069(4) 0.066(4) 0.009(3) 0.011(3) 0.035(3)
C34 0.053(3) 0.058(3) 0.053(3) -0.004(3) 0.001(2) 0.032(3)
C35 0.053(3) 0.052(3) 0.051(3) 0.012(2) 0.013(2) 0.031(2)
C36 0.056(4) 0.077(5) 0.100(6) 0.036(4) 0.031(4) 0.037(3)
C40 0.053(3) 0.077(4) 0.077(5) 0.018(3) 0.006(3) 0.036(3)
C46 0.176(13) 0.194(14) 0.223(17) 0.138(13) 0.109(12) 0.125(12)
C47 0.082(5) 0.070(5) 0.148(9) 0.015(5) -0.011(5) 0.036(4)
C48 0.039(2) 0.030(2) 0.070(4) 0.008(2) -0.002(2) 0.013(2)
C49 0.057(4) 0.090(5) 0.115(7) -0.002(5) 0.022(4) 0.020(4)
C51 0.210(13) 0.216(14) 0.076(6) 0.054(8) 0.042(7) 0.157(12)
C52 0.29(2) 0.204(14) 0.083(8) 0.067(9) 0.058(9) 0.169(15)
C53 0.249(19) 0.38(3) 0.099(9) 0.053(13) 0.056(10) 0.26(2)
B1 0.050(3) 0.047(3) 0.039(3) -0.004(2) 0.002(2) 0.030(3)
C54 0.177(13) 0.39(3) 0.084(9) 0.078(12) 0.064(8) 0.190(18)

loop_
_atom_type_symbol
_atom_type_description
_atom_type_scat_dispersion_real
_atom_type_scat_dispersion_imag
_atom_type_scat_source
C C 0.0033 0.0016 'International Tables Vol C Tables 4.2.6.8 and 6.1.1.4'
H H 0.0000 0.0000 'International Tables Vol C Tables 4.2.6.8 and 6.1.1.4'
B B 0.0013 0.0007 'International Tables Vol C Tables 4.2.6.8 and 6.1.1.4'
F F 0.0171 0.0103 'International Tables Vol C Tables 4.2.6.8 and 6.1.1.4'
O O 0.0106 0.0060 'International Tables Vol C Tables 4.2.6.8 and 6.1.1.4'

loop_
_diffrn_radiation_wavelength
0.71073

loop_
_geom_angle_atom_site_label_1
_geom_angle_atom_site_label_2
_geom_angle_atom_site_label_3
_geom_angle
C49 O45 C46 108.1(9)
C53 O50 C51 107.5(9)
C7 C2 C3 115.6(5)
C7 C2 B1 121.6(5)
C3 C2 B1 122.7(5)
C4 C3 C2 122.4(5)
C5 C4 C3 120.3(5)
C5 C4 C8 120.5(5)
C3 C4 C8 119.1(5)
C4 C5 C6 118.6(5)
C7 C6 C5 120.3(5)
C7 C6 C12 122.0(5)
C5 C6 C12 117.7(5)
C6 C7 C2 122.8(5)
F11 C8 F10 105.9(7)
F11 C8 F9 107.1(6)
F10 C8 F9 101.1(6)
F11 C8 C4 114.7(6)
F10 C8 C4 113.5(6)
F9 C8 C4 113.3(6)
F13 C12 F14 106.7(5)
F13 C12 F15 104.3(6)
F14 C12 F15 106.0(6)
F13 C12 C6 114.1(5)
F14 C12 C6 112.4(5)
F15 C12 C6 112.6(6)
C17 C16 C21 117.8(4)
C17 C16 B1 122.0(5)
C21 C16 B1 120.1(4)
C16 C17 C18 120.1(6)
C19 C18 C17 121.2(6)
C19 C18 C22 120.0(6)
C17 C18 C22 118.8(6)
C20 C19 C18 118.5(5)
C19 C20 C21 120.8(5)
C19 C20 C26 120.0(5)
C21 C20 C26 119.2(6)
C16 C21 C20 121.5(5)
F25 C22 F23 111.3(10)
F25 C22 F24 98.1(11)
F23 C22 F24 98.2(11)
F25 C22 C18 115.8(7)
F23 C22 C18 117.9(6)
F24 C22 C18 112.2(8)
F29 C26 F28 106.8(9)
F29 C26 F27 107.0(11)
F28 C26 F27 100.1(9)
F29 C26 C20 115.9(6)
F28 C26 C20 114.2(7)
F27 C26 C20 111.5(6)
C35 C30 C31 114.9(5)
C35 C30 B1 123.0(5)
C31 C30 B1 122.2(4)
C32 C31 C30 122.7(5)
C31 C32 C33 119.6(5)
C31 C32 C36 119.0(5)
C33 C32 C36 121.3(5)
C34 C33 C32 118.7(5)
C33 C34 C35 121.4(5)
C33 C34 C40 119.0(5)
C35 C34 C40 119.6(5)
C30 C35 C34 122.6(5)
F37 C36 F39 109.9(8)
F37 C36 F38 103.6(9)
F39 C36 F38 98.3(7)
F37 C36 C32 116.9(6)
F39 C36 C32 113.9(5)
F38 C36 C32 112.1(7)
F43 C40 F41 108.2(8)
F43 C40 F42 99.8(9)
F41 C40 F42 103.9(8)
F43 C40 C34 116.3(6)
F41 C40 C34 114.9(5)
F42 C40 C34 111.9(6)
C47 C46 O45 103.5(10)
C48 C47 C46 108.2(8)
C47 C48 C49 110.2(6)
C48 C49 O45 105.5(9)
O50 C51 C52 105.6(10)
C54 C52 C51 107.2(9)
O50 C53 C54 112.0(12)
O44 B1 C2 108.0(4)
O44 B1 C30 105.8(4)
C2 B1 C30 114.7(4)
O44 B1 C16 105.1(4)
C2 B1 C16 109.5(4)
C30 B1 C16 113.0(4)
C53 C54 C52 105.9(10)
C4 C3 H3 117.5
C2 C3 H3 120.0
C4 C5 H5 119.5
C6 C5 H5 122.0
C6 C7 H7 117.1
C2 C7 H7 120.1
C16 C17 H17 119.7
C18 C17 H17 120.2
C20 C19 H19 121.2
C18 C19 H19 120.3
C16 C21 H21 119.9
C20 C21 H21 118.5
C32 C31 H31 117.1
C30 C31 H31 120.1
C34 C33 H33 121.6
C32 C33 H33 119.7
C30 C35 H35 120.2
C34 C35 H35 117.2
C47 C46 H46A 113.9
O45 C46 H46A 110.7
C47 C46 H46B 112.2
O45 C46 H46B 106.7
H46A C46 H46B 109.5
C48 C47 H47A 110.0
C46 C47 H47A 108.5
C48 C47 H47B 110.3
C46 C47 H47B 110.4
H47A C47 H47B 109.5
C47 C48 H48A 109.4
C49 C48 H48A 109.6
C47 C48 H48B 109.3
C49 C48 H48B 108.9
H48A C48 H48B 109.5
C48 C49 H49A 112.8
O45 C49 H49A 106.9
C48 C49 H49B 112.1
O45 C49 H49B 109.8
H49A C49 H49B 109.5
O50 C51 H51A 108.8
C52 C51 H51A 111.0
O50 C51 H51B 110.3
C52 C51 H51B 111.6
H51A C51 H51B 109.5
C54 C52 H52A 109.4
C51 C52 H52A 109.5
C54 C52 H52B 112.1
C51 C52 H52B 109.0
H52A C52 H52B 109.5
O50 C53 H53A 109.2
C54 C53 H53A 109.9
O50 C53 H53B 108.7
C54 C53 H53B 107.5
H53A C53 H53B 109.5
C53 C54 H54A 112.6
C52 C54 H54A 110.7
C53 C54 H54B 110.1
C52 C54 H54B 108.0
H54A C54 H54B 109.5

loop_
_geom_bond_atom_site_label_1
_geom_bond_atom_site_label_2
_geom_bond_distance
F9 C8 1.341(9)
F10 C8 1.333(10)
F11 C8 1.331(8)
F13 C12 1.318(8)
F14 C12 1.336(8)
F15 C12 1.345(9)
F23 C22 1.218(10)
F24 C22 1.259(12)
F25 C22 1.214(10)
F27 C26 1.288(11)
F28 C26 1.263(10)
F29 C26 1.222(9)
F37 C36 1.238(9)
F38 C36 1.319(12)
F39 C36 1.316(8)
F41 C40 1.272(9)
F42 C40 1.280(11)
F43 C40 1.232(9)
O44 B1 1.583(7)
O45 C49 1.447(15)
O45 C46 1.518(19)
O50 C53 1.386(14)
O50 C51 1.398(12)
C2 C7 1.386(8)
C2 C3 1.401(7)
C2 B1 1.595(7)
C3 C4 1.389(8)
C4 C5 1.374(8)
C4 C8 1.474(9)
C5 C6 1.393(8)
C6 C7 1.382(8)
C6 C12 1.489(9)
C16 C17 1.382(8)
C16 C21 1.388(7)
C16 B1 1.640(7)
C17 C18 1.424(8)
C18 C19 1.376(9)
C18 C22 1.479(9)
C19 C20 1.367(9)
C20 C21 1.405(7)
C20 C26 1.512(9)
C30 C35 1.385(7)
C30 C31 1.404(8)
C30 B1 1.620(8)
C31 C32 1.393(7)
C32 C33 1.400(8)
C32 C36 1.482(9)
C33 C34 1.340(8)
C34 C35 1.400(8)
C34 C40 1.505(9)
C46 C47 1.428(15)
C47 C48 1.419(10)
C48 C49 1.426(9)
C51 C52 1.489(16)
C52 C54 1.41(2)
C53 C54 1.392(18)
C3 H3 0.9599
C5 H5 0.9601
C7 H7 0.9600
C17 H17 0.9600
C19 H19 0.9599
C21 H21 0.9599
C31 H31 0.9602
C33 H33 0.9599
C35 H35 0.9600
C46 H46A 0.9601
C46 H46B 0.9599
C47 H47A 0.9599
C47 H47B 0.9600
C48 H48A 0.9600
C48 H48B 0.9599
C49 H49A 0.9599
C49 H49B 0.9602
C51 H51A 0.9599
C51 H51B 0.9600
C52 H52A 0.9601
C52 H52B 0.9599
C53 H53A 0.9601
C53 H53B 0.9599
C54 H54A 0.9600
C54 H54B 0.9600

loop_
_geom_torsion_atom_site_label_1
_geom_torsion_atom_site_label_2
_geom_torsion_atom_site_label_3
_geom_torsion_atom_site_label_4
_geom_torsion
C7 C2 C3 C4 -0.1(7)
B1 C2 C3 C4 -176.5(5)
C2 C3 C4 C5 -0.5(8)
C2 C3 C4 C8 -179.1(6)
C3 C4 C5 C6 0.8(8)
C8 C4 C5 C6 179.3(6)
C4 C5 C6 C7 -0.4(8)
C4 C5 C6 C12 177.1(5)
C5 C6 C7 C2 -0.3(8)
C12 C6 C7 C2 -177.7(5)
C3 C2 C7 C6 0.6(7)
B1 C2 C7 C6 177.0(4)
C5 C4 C8 F11 9.5(10)
C3 C4 C8 F11 -172.0(6)
C5 C4 C8 F10 131.4(7)
C3 C4 C8 F10 -50.0(8)
C5 C4 C8 F9 -113.9(7)
C3 C4 C8 F9 64.6(8)
C7 C6 C12 F13 -142.7(6)
C5 C6 C12 F13 39.8(8)
C7 C6 C12 F14 -21.0(8)
C5 C6 C12 F14 161.5(5)
C7 C6 C12 F15 98.6(7)
C5 C6 C12 F15 -78.8(7)
C21 C16 C17 C18 2.2(8)
B1 C16 C17 C18 178.1(5)
C16 C17 C18 C19 -0.5(9)
C16 C17 C18 C22 178.3(6)
C17 C18 C19 C20 -1.9(9)
C22 C18 C19 C20 179.3(7)
C18 C19 C20 C21 2.6(9)
C18 C19 C20 C26 -178.3(6)
C17 C16 C21 C20 -1.5(8)
B1 C16 C21 C20 -177.5(5)
C19 C20 C21 C16 -0.9(9)
C26 C20 C21 C16 180.0(6)
C19 C18 C22 F25 20.4(14)
C17 C18 C22 F25 -158.4(11)
C19 C18 C22 F23 155.9(10)
C17 C18 C22 F23 -22.9(13)
C19 C18 C22 F24 -91.1(13)
C17 C18 C22 F24 90.1(13)
C19 C20 C26 F29 -161.3(10)
C21 C20 C26 F29 17.9(13)
C19 C20 C26 F28 -36.5(11)
C21 C20 C26 F28 142.6(8)
C19 C20 C26 F27 76.0(11)
C21 C20 C26 F27 -104.8(9)
C35 C30 C31 C32 2.0(8)
B1 C30 C31 C32 -176.8(5)
C30 C31 C32 C33 -1.6(9)
C30 C31 C32 C36 -179.4(6)
C31 C32 C33 C34 1.8(9)
C36 C32 C33 C34 179.5(7)
C32 C33 C34 C35 -2.5(9)
C32 C33 C34 C40 178.9(6)
C31 C30 C35 C34 -2.6(8)
B1 C30 C35 C34 176.1(5)
C33 C34 C35 C30 3.0(9)
C40 C34 C35 C30 -178.3(6)
C31 C32 C36 F37 -23.3(12)
C33 C32 C36 F37 158.9(9)
C31 C32 C36 F39 -153.3(7)
C33 C32 C36 F39 29.0(11)
C31 C32 C36 F38 96.2(9)
C33 C32 C36 F38 -81.6(9)
C33 C34 C40 F43 -32.6(11)
C35 C34 C40 F43 148.7(8)
C33 C34 C40 F41 -160.5(8)
C35 C34 C40 F41 20.9(10)
C33 C34 C40 F42 81.2(10)
C35 C34 C40 F42 -97.4(9)
C49 O45 C46 C47 16(2)
O45 C46 C47 C48 -21.0(18)
C46 C47 C48 C49 19.5(14)
C47 C48 C49 O45 -8.6(13)
C46 O45 C49 C48 -4.7(18)
C53 O50 C51 C52 -13.5(19)
O50 C51 C52 C54 13(2)
C51 O50 C53 C54 10(2)
C7 C2 B1 O44 161.2(4)
C3 C2 B1 O44 -22.6(6)
C7 C2 B1 C30 43.5(6)
C3 C2 B1 C30 -140.3(5)
C7 C2 B1 C16 -84.8(6)
C3 C2 B1 C16 91.4(5)
C35 C30 B1 O44 -90.5(6)
C31 C30 B1 O44 88.2(6)
C35 C30 B1 C2 28.5(7)
C31 C30 B1 C2 -152.9(5)
C35 C30 B1 C16 155.0(5)
C31 C30 B1 C16 -26.3(7)
C17 C16 B1 O44 23.3(6)
C21 C16 B1 O44 -160.8(4)
C17 C16 B1 C2 -92.5(6)
C21 C16 B1 C2 83.3(6)
C17 C16 B1 C30 138.3(5)
C21 C16 B1 C30 -45.9(6)
O50 C53 C54 C52 -2(3)
C51 C52 C54 C53 -7(3)
